data_9013587
loop_
_publ_author_name
'Kyono, A.'

_publ_section_title
;Molecular conformation and anion configuration variations for As4S4 and
 As4Se4 in an anion-substituted solid solution Locality: synthetic Note:
 S1Se2-4
;
_journal_name_full 'American Mineralogist'
_journal_page_first 451
_journal_page_last 460
_journal_paper_doi 10.2138/am.2009.3075
_journal_volume 94
_journal_year 2009
_chemical_compound_source Synthetic
_chemical_formula_sum 'As S0.8 Se0.2'
_chemical_name_mineral Realgar
_space_group_IT_number 14
_symmetry_space_group_name_Hall '-P 2yn'
_symmetry_space_group_name_H-M 'P 1 21/n 1'
_cell_angle_alpha 90
_cell_angle_beta 106.446
_cell_angle_gamma 90
_cell_formula_units_Z 16
_cell_length_a 9.4223
_cell_length_b 13.5906
_cell_length_c 6.6354
_cell_volume 814.931
_database_code_amcsd 0004877
_exptl_crystal_density_diffrn 3.794
_cod_original_formula_sum 'As S.8 Se.2'
_cod_database_code 9013587

loop_
_space_group_symop_operation_xyz
x,y,z
1/2+x,1/2-y,1/2+z
1/2-x,1/2+y,1/2-z
-x,-y,-z

loop_
_atom_site_aniso_label
_atom_site_aniso_U_11
_atom_site_aniso_U_22
_atom_site_aniso_U_33
_atom_site_aniso_U_12
_atom_site_aniso_U_13
_atom_site_aniso_U_23
As1 0.03250 0.02300 0.03170 -0.00320 0.00490 -0.00350
As2 0.02670 0.02660 0.03630 0.00020 0.01050 0.00230
As3 0.02950 0.03150 0.02640 -0.00120 0.00500 -0.00330
As4 0.02950 0.03010 0.03320 0.00620 0.00320 0.00160
SX1 0.03520 0.02610 0.02930 0.00270 0.01120 -0.00130
SeX1 0.03520 0.02610 0.02930 0.00270 0.01120 -0.00130
SX2 0.03020 0.02650 0.03350 -0.00190 0.00780 0.00340
SeX2 0.03020 0.02650 0.03350 -0.00190 0.00780 0.00340
SX3 0.03260 0.02270 0.03250 0.00180 0.00930 0.00760
SeX3 0.03260 0.02270 0.03250 0.00180 0.00930 0.00760
SX4 0.03170 0.03160 0.03340 0.00550 0.01110 -0.00410
SeX4 0.03170 0.03160 0.03340 0.00550 0.01110 -0.00410

loop_
_atom_site_label
_atom_site_fract_x
_atom_site_fract_y
_atom_site_fract_z
_atom_site_occupancy
_atom_site_U_iso_or_equiv
_atom_site_type_symbol
_atom_site_attached_hydrogens
As1 0.12039 -0.02017 0.76171 1.00000 0.02993 As 0
As2 0.42412 0.13987 0.85811 1.00000 0.02955 As 0
As3 0.32209 0.12809 0.17737 1.00000 0.02980 As 0
As4 0.04077 0.16081 0.71239 1.00000 0.03200 As 0
SX1 0.34454 -0.00788 0.69835 0.76800 0.02980 S 0
SeX1 0.34454 -0.00788 0.69835 0.23200 0.02980 Se 0
SX2 0.21420 -0.02458 0.11880 0.72800 0.03030 S 0
SeX2 0.21420 -0.02458 0.11880 0.27300 0.03030 Se 0
SX3 0.23997 0.22790 0.63936 0.89800 0.02930 S 0
SeX3 0.23997 0.22790 0.63936 0.10200 0.02930 Se 0
SX4 0.10773 0.21326 0.05365 0.80700 0.03190 S 0
SeX4 0.10773 0.21326 0.05365 0.19300 0.03190 Se 0

loop_
_cod_changelog_entry_id
_cod_changelog_entry_author
_cod_changelog_entry_date
_cod_changelog_entry_text
1
;cod-tools version 3.8.0
Id: cif_guess_AMCSD_atom_types 9581 2023-05-17 12:35:41Z saulius
;
2023-05-23T09:24:51+03:00
;Derived atom types and hydrogen counts
from atom names that follow the AMCSD naming convention
(Wat == water, O-H == hydroxyl).
;

loop_
_cod_related_entry_id
_cod_related_entry_database
_cod_related_entry_code
1 AMCSD 0004877
